data_1518455
loop_
_publ_author_name
'Lee, Pin-Sheng'
'Yoshikai, Naohiko'

_publ_section_title
;
 Cobalt-catalyzed enantioselective directed C-h alkylation of indole with
 styrenes.
;
_journal_issue 1
_journal_name_full 'Organic letters'
_journal_page_first 22
_journal_page_last 25
_journal_paper_doi 10.1021/ol503119z
_journal_volume 17
_journal_year 2015
_chemical_absolute_configuration ref
_chemical_formula_sum 'C29 H37 N3 O4'
_chemical_formula_weight 491.61
_chemical_name_systematic
;
tert-butyl 3-((E)-(((S)-2-(methoxymethyl)pyrrolidin-1-yl)imino)methyl)
-2-((R)-1-phenylethyl)-1H-indole-1-carboxylate
;
_space_group_crystal_system orthorhombic
_space_group_IT_number 19
_space_group_name_Hall 'P 2ac 2ab'
_space_group_name_H-M_alt 'P 21 21 21'
_symmetry_space_group_name_Hall 'P 2ac 2ab'
_symmetry_space_group_name_H-M 'P 21 21 21'
_atom_sites_solution_hydrogens geom
_cell_angle_alpha 90
_cell_angle_beta 90
_cell_angle_gamma 90
_cell_formula_units_Z 4
_cell_length_a 7.7880(4)
_cell_length_b 16.0615(10)
_cell_length_c 20.7023(12)
_cell_measurement_reflns_used 1348
_cell_measurement_temperature 103.(2)
_cell_measurement_theta_max 20.1888
_cell_measurement_theta_min 3.0689
_cell_volume 2589.6(3)
_computing_cell_refinement 'SAINT V8.34A (Bruker AXS Inc., 2013)'
_computing_data_collection 'APEX2 (Bruker AXS Inc., 2014)'
_computing_data_reduction 'SAINT V8.34A (Bruker AXS Inc., 2013)'
_computing_molecular_graphics 'XP (Bruker AXS Inc., 2014)'
_computing_publication_material 'APEX2 (Bruker AXS Inc., 2014)'
_computing_structure_refinement 'SHELXL-2014 (Sheldrick, 2014)'
_diffrn_ambient_temperature 103.(2)
_diffrn_detector_area_resol_mean 8.3333
_diffrn_measured_fraction_theta_full 0.992
_diffrn_measured_fraction_theta_max 0.992
_diffrn_measurement_device_type 'CCD area detector'
_diffrn_measurement_method 'phi and omega scans'
_diffrn_radiation_monochromator graphite
_diffrn_radiation_type MoK\a
_diffrn_radiation_wavelength 0.71073
_diffrn_reflns_av_R_equivalents 0.0534
_diffrn_reflns_av_unetI/netI 0.1070
_diffrn_reflns_limit_h_max 7
_diffrn_reflns_limit_h_min -10
_diffrn_reflns_limit_k_max 11
_diffrn_reflns_limit_k_min -21
_diffrn_reflns_limit_l_max 27
_diffrn_reflns_limit_l_min -26
_diffrn_reflns_number 11213
_diffrn_reflns_theta_full 27.97
_diffrn_reflns_theta_max 27.97
_diffrn_reflns_theta_min 2.72
_diffrn_source 'fine-focus sealed tube'
_exptl_absorpt_coefficient_mu 0.084
_exptl_absorpt_correction_T_max 1.00
_exptl_absorpt_correction_T_min 0.81
_exptl_absorpt_correction_type multi-scan
_exptl_absorpt_process_details 'SADABS V2014/3 (Bruker AXS Inc.)'
_exptl_crystal_colour 'light yellow'
_exptl_crystal_density_diffrn 1.261
_exptl_crystal_density_method 'not measured'
_exptl_crystal_description block
_exptl_crystal_F_000 1056
_exptl_crystal_size_max 0.280
_exptl_crystal_size_mid 0.100
_exptl_crystal_size_min 0.060
_refine_diff_density_max 0.225
_refine_diff_density_min -0.239
_refine_ls_extinction_method none
_refine_ls_goodness_of_fit_ref 0.971
_refine_ls_hydrogen_treatment constr
_refine_ls_matrix_type full
_refine_ls_number_parameters 331
_refine_ls_number_reflns 6157
_refine_ls_number_restraints 0
_refine_ls_restrained_S_all 0.971
_refine_ls_R_factor_all 0.0971
_refine_ls_R_factor_gt 0.0590
_refine_ls_shift/su_max 0.001
_refine_ls_shift/su_mean 0.000
_refine_ls_structure_factor_coef Fsqd
_refine_ls_weighting_details 'w=1/[\s^2^(Fo^2^)+(0.0370P)^2^] where P=(Fo^2^+2Fc^2^)/3'
_refine_ls_weighting_scheme calc
_refine_ls_wR_factor_gt 0.1014
_refine_ls_wR_factor_ref 0.1162
_reflns_number_gt 4159
_reflns_number_total 6157
_reflns_threshold_expression 'I > 2\s(I)'
_cod_data_source_file ol503119z_si_002.cif
_cod_data_source_block I
_cod_depositor_comments 'Adding full bibliography for 1518455.cif.'
_cod_database_code 1518455

loop_
_space_group_symop_operation_xyz
'x, y, z'
'-x+1/2, -y, z+1/2'
'-x, y+1/2, -z+1/2'
'x+1/2, -y+1/2, -z'

loop_
_atom_site_type_symbol
_atom_site_label
_atom_site_fract_x
_atom_site_fract_y
_atom_site_fract_z
_atom_site_U_iso_or_equiv
_atom_site_adp_type
_atom_site_calc_flag
_atom_site_refinement_flags_adp
_atom_site_refinement_flags_posn
_atom_site_occupancy
C C1 0.1640(4) 0.4044(2) 0.14522(16) 0.0150(8) Uani d . . 1
C C2 0.1932(4) 0.4616(2) 0.19305(16) 0.0170(8) Uani d . . 1
C C3 0.2303(4) 0.4168(2) 0.25191(16) 0.0166(8) Uani d . . 1
C C4 0.2633(5) 0.4432(2) 0.31494(17) 0.0224(8) Uani d . . 1
H H4 0.2698 0.5009 0.3248 0.027 Uiso calc U R 1
C C5 0.2862(5) 0.3844(2) 0.36266(17) 0.0260(9) Uani d . . 1
H H5 0.3097 0.4018 0.4056 0.031 Uiso calc U R 1
C C6 0.2750(5) 0.2986(2) 0.34835(17) 0.0268(9) Uani d . . 1
H H6 0.2899 0.259 0.382 0.032 Uiso calc U R 1
C C7 0.2429(5) 0.2715(2) 0.28645(16) 0.0220(8) Uani d . . 1
H H7 0.2358 0.2138 0.2769 0.026 Uiso calc U R 1
C C8 0.2214(4) 0.3308(2) 0.23836(16) 0.0168(8) Uani d . . 1
C C9 0.2060(4) 0.2503(2) 0.13368(17) 0.0162(7) Uani d . . 1
C C10 0.2290(5) 0.0992(2) 0.14454(17) 0.0203(8) Uani d . . 1
C C11 0.3984(5) 0.0927(2) 0.1091(2) 0.0296(10) Uani d . . 1
H H11A 0.3922 0.1247 0.0689 0.044 Uiso calc U R 1
H H11B 0.4221 0.0342 0.0991 0.044 Uiso calc U R 1
H H11C 0.4904 0.115 0.1363 0.044 Uiso calc U R 1
C C12 0.2311(7) 0.0469(2) 0.20479(19) 0.0509(14) Uani d . . 1
H H12A 0.3315 0.0615 0.231 0.076 Uiso calc U R 1
H H12B 0.2368 -0.0121 0.1929 0.076 Uiso calc U R 1
H H12C 0.1262 0.0572 0.2297 0.076 Uiso calc U R 1
C C13 0.0798(5) 0.0781(3) 0.1017(2) 0.0394(12) Uani d . . 1
H H13A -0.0273 0.084 0.1261 0.059 Uiso calc U R 1
H H13B 0.0912 0.0206 0.0864 0.059 Uiso calc U R 1
H H13C 0.0782 0.116 0.0646 0.059 Uiso calc U R 1
C C14 0.1068(4) 0.4193(2) 0.07642(16) 0.0158(8) Uani d . . 1
H H14 0.0633 0.3648 0.0599 0.019 Uiso calc U R 1
C C15 0.2594(5) 0.4432(2) 0.03359(16) 0.0222(8) Uani d . . 1
H H15A 0.3012 0.4985 0.046 0.033 Uiso calc U R 1
H H15B 0.223 0.4441 -0.0117 0.033 Uiso calc U R 1
H H15C 0.3516 0.4023 0.0391 0.033 Uiso calc U R 1
C C16 -0.0440(4) 0.4807(2) 0.07240(17) 0.0156(8) Uani d . . 1
C C17 -0.1884(4) 0.4685(2) 0.11124(17) 0.0214(8) Uani d . . 1
H H17 -0.1884 0.4244 0.1418 0.026 Uiso calc U R 1
C C18 -0.3316(4) 0.5192(2) 0.10627(17) 0.0226(9) Uani d . . 1
H H18 -0.4275 0.5104 0.1338 0.027 Uiso calc U R 1
C C19 -0.3343(4) 0.5826(2) 0.06103(17) 0.0194(8) Uani d . . 1
C C20 -0.5060(5) 0.6820(3) 0.00463(18) 0.0307(10) Uani d . . 1
H H20A -0.4211 0.7269 0.0067 0.046 Uiso calc U R 1
H H20B -0.6219 0.7058 0.0057 0.046 Uiso calc U R 1
H H20C -0.4905 0.6505 -0.0355 0.046 Uiso calc U R 1
C C21 -0.1928(5) 0.5960(2) 0.02264(17) 0.0205(8) Uani d . . 1
H H21 -0.1935 0.6398 -0.0082 0.025 Uiso calc U R 1
C C22 -0.0491(4) 0.5456(2) 0.02894(17) 0.0195(8) Uani d . . 1
H H22 0.0484 0.5562 0.0026 0.023 Uiso calc U R 1
C C23 0.1820(4) 0.5513(2) 0.18443(17) 0.0185(8) Uani d . . 1
H H23 0.1467 0.5731 0.1439 0.022 Uiso calc U R 1
C C24 0.1915(5) 0.7194(2) 0.15478(17) 0.0230(9) Uani d . . 1
H H24A 0.0775 0.7103 0.1348 0.028 Uiso calc U R 1
H H24B 0.2802 0.6928 0.1275 0.028 Uiso calc U R 1
C C25 0.2272(6) 0.8113(2) 0.16265(18) 0.0319(10) Uani d . . 1
H H25A 0.1226 0.8442 0.1533 0.038 Uiso calc U R 1
H H25B 0.3193 0.8292 0.1327 0.038 Uiso calc U R 1
C C26 0.2830(6) 0.8240(2) 0.23265(17) 0.0285(9) Uani d . . 1
H H26A 0.3914 0.8561 0.2346 0.034 Uiso calc U R 1
H H26B 0.1937 0.8546 0.257 0.034 Uiso calc U R 1
C C27 0.3084(4) 0.7379(2) 0.26077(16) 0.0189(8) Uani d . . 1
H H27 0.4305 0.7203 0.255 0.023 Uiso calc U R 1
C C28 0.2586(4) 0.7308(2) 0.33085(16) 0.0208(8) Uani d . . 1
H H28A 0.1435 0.7553 0.3379 0.025 Uiso calc U R 1
H H28B 0.255 0.6715 0.3439 0.025 Uiso calc U R 1
C C29 0.3433(5) 0.7698(2) 0.43496(16) 0.0262(9) Uani d . . 1
H H29A 0.2363 0.8 0.4434 0.039 Uiso calc U R 1
H H29B 0.4367 0.795 0.46 0.039 Uiso calc U R 1
H H29C 0.3296 0.7114 0.4477 0.039 Uiso calc U R 1
N N1 0.1865(3) 0.32318(18) 0.17126(13) 0.0153(6) Uani d . . 1
N N2 0.2190(4) 0.60153(18) 0.23071(14) 0.0198(7) Uani d . . 1
N N3 0.1960(4) 0.68568(18) 0.22063(14) 0.0201(7) Uani d . . 1
O O1 0.2168(3) 0.25126(14) 0.07589(11) 0.0221(6) Uani d . . 1
O O2 0.2077(3) 0.18410(15) 0.17186(11) 0.0210(6) Uani d . . 1
O O3 0.3830(3) 0.77418(15) 0.36783(12) 0.0239(6) Uani d . . 1
O O4 -0.4838(3) 0.62819(16) 0.05811(12) 0.0259(7) Uani d . . 1

loop_
_atom_site_aniso_label
_atom_site_aniso_U_11
_atom_site_aniso_U_22
_atom_site_aniso_U_33
_atom_site_aniso_U_12
_atom_site_aniso_U_13
_atom_site_aniso_U_23
C1 0.0133(17) 0.0138(18) 0.0179(18) 0.0013(15) 0.0012(15) 0.0003(15)
C2 0.0169(17) 0.0129(18) 0.0211(19) -0.0003(15) -0.0016(15) -0.0004(15)
C3 0.0136(17) 0.0174(18) 0.0189(18) 0.0008(15) -0.0009(15) 0.0010(15)
C4 0.0243(19) 0.018(2) 0.025(2) 0.0035(17) -0.0024(17) -0.0040(17)
C5 0.036(2) 0.028(2) 0.0142(18) 0.0016(19) -0.0062(18) -0.0060(17)
C6 0.040(2) 0.022(2) 0.0185(19) 0.0013(19) -0.0043(18) 0.0038(16)
C7 0.026(2) 0.020(2) 0.0197(19) 0.0005(17) 0.0006(16) 0.0005(16)
C8 0.0145(17) 0.0186(19) 0.0174(18) 0.0008(16) -0.0001(15) -0.0044(16)
C9 0.0160(17) 0.0102(17) 0.0226(19) -0.0005(16) 0.0000(16) -0.0010(16)
C10 0.027(2) 0.0100(18) 0.024(2) 0.0006(16) 0.0044(17) -0.0041(16)
C11 0.028(2) 0.017(2) 0.043(3) 0.0053(18) 0.0020(19) -0.008(2)
C12 0.103(4) 0.013(2) 0.037(3) 0.007(3) 0.013(3) 0.003(2)
C13 0.029(2) 0.022(2) 0.067(3) -0.0008(19) -0.008(2) -0.008(2)
C14 0.0183(17) 0.0116(18) 0.0174(18) 0.0008(15) -0.0013(15) 0.0004(16)
C15 0.0218(18) 0.023(2) 0.0221(19) 0.0011(17) 0.0030(16) -0.0004(16)
C16 0.0181(17) 0.0114(18) 0.0175(19) -0.0020(15) -0.0037(15) -0.0022(16)
C17 0.0230(18) 0.019(2) 0.022(2) 0.0019(17) 0.0001(16) 0.0062(16)
C18 0.0198(18) 0.027(2) 0.021(2) -0.0026(17) 0.0029(16) 0.0045(17)
C19 0.0192(18) 0.019(2) 0.0201(19) 0.0032(16) -0.0026(15) -0.0017(16)
C20 0.026(2) 0.034(3) 0.033(2) 0.011(2) -0.0030(18) 0.010(2)
C21 0.030(2) 0.0130(19) 0.0186(18) 0.0020(17) -0.0023(16) 0.0045(15)
C22 0.0194(18) 0.022(2) 0.0171(19) 0.0007(17) 0.0054(15) 0.0006(17)
C23 0.0219(18) 0.0145(19) 0.0191(18) 0.0006(16) -0.0021(15) -0.0009(15)
C24 0.027(2) 0.019(2) 0.023(2) 0.0015(17) -0.0010(17) 0.0011(16)
C25 0.052(3) 0.017(2) 0.027(2) -0.006(2) -0.013(2) 0.0051(17)
C26 0.043(2) 0.017(2) 0.025(2) -0.004(2) -0.0025(19) 0.0009(18)
C27 0.0207(18) 0.0155(19) 0.0205(18) 0.0004(16) -0.0017(15) -0.0023(16)
C28 0.0197(18) 0.020(2) 0.0225(19) -0.0023(17) -0.0033(16) -0.0035(16)
C29 0.031(2) 0.029(2) 0.019(2) -0.0043(18) 0.0026(17) -0.0022(18)
N1 0.0194(15) 0.0115(15) 0.0151(15) -0.0008(13) -0.0029(13) -0.0006(13)
N2 0.0252(17) 0.0116(16) 0.0226(16) 0.0008(14) -0.0037(14) -0.0026(13)
N3 0.0262(17) 0.0141(16) 0.0201(16) 0.0018(14) -0.0040(14) 0.0006(13)
O1 0.0324(14) 0.0157(13) 0.0181(13) 0.0051(12) -0.0042(12) -0.0013(11)
O2 0.0336(15) 0.0089(12) 0.0203(13) 0.0014(12) 0.0040(12) -0.0018(11)
O3 0.0280(14) 0.0225(15) 0.0211(14) -0.0050(12) -0.0016(12) -0.0034(12)
O4 0.0215(13) 0.0247(16) 0.0315(17) 0.0075(12) -0.0008(12) 0.0057(13)

loop_
_atom_type_symbol
_atom_type_description
_atom_type_scat_dispersion_real
_atom_type_scat_dispersion_imag
_atom_type_scat_source
C C 0.0033 0.0016 'International Tables Vol C Tables 4.2.6.8 and 6.1.1.4'
H H 0.0000 0.0000 'International Tables Vol C Tables 4.2.6.8 and 6.1.1.4'
N N 0.0061 0.0033 'International Tables Vol C Tables 4.2.6.8 and 6.1.1.4'
O O 0.0106 0.0060 'International Tables Vol C Tables 4.2.6.8 and 6.1.1.4'

loop_
_geom_angle_atom_site_label_1
_geom_angle_atom_site_label_2
_geom_angle_atom_site_label_3
_geom_angle
C2 C1 N1 108.7(3)
C2 C1 C14 128.6(3)
N1 C1 C14 122.6(3)
C1 C2 C3 108.0(3)
C1 C2 C23 124.4(3)
C3 C2 C23 127.5(3)
C4 C3 C8 119.5(3)
C4 C3 C2 132.4(3)
C8 C3 C2 108.1(3)
C5 C4 C3 119.1(3)
C4 C5 C6 120.7(3)
C7 C6 C5 121.0(3)
C6 C7 C8 118.2(3)
C7 C8 C3 121.5(3)
C7 C8 N1 131.7(3)
C3 C8 N1 106.7(3)
O1 C9 O2 127.2(3)
O1 C9 N1 123.1(3)
O2 C9 N1 109.7(3)
O2 C10 C13 110.2(3)
O2 C10 C12 101.4(3)
C13 C10 C12 111.9(4)
O2 C10 C11 110.2(3)
C13 C10 C11 111.9(3)
C12 C10 C11 110.8(3)
C1 C14 C15 110.9(3)
C1 C14 C16 112.2(3)
C15 C14 C16 113.6(3)
C22 C16 C17 117.3(3)
C22 C16 C14 122.9(3)
C17 C16 C14 119.7(3)
C18 C17 C16 121.6(3)
C17 C18 C19 119.7(3)
C21 C19 O4 124.7(3)
C21 C19 C18 119.6(3)
O4 C19 C18 115.7(3)
C19 C21 C22 120.1(3)
C16 C22 C21 121.7(3)
N2 C23 C2 121.1(3)
N3 C24 C25 104.8(3)
C24 C25 C26 106.5(3)
C27 C26 C25 106.3(3)
N3 C27 C28 110.4(3)
N3 C27 C26 103.1(3)
C28 C27 C26 114.0(3)
O3 C28 C27 107.9(3)
C9 N1 C8 126.1(3)
C9 N1 C1 124.3(3)
C8 N1 C1 108.4(3)
C23 N2 N3 118.2(3)
N2 N3 C24 120.4(3)
N2 N3 C27 113.4(3)
C24 N3 C27 109.2(3)
C9 O2 C10 120.7(3)
C28 O3 C29 110.7(3)
C19 O4 C20 117.5(3)

loop_
_geom_bond_atom_site_label_1
_geom_bond_atom_site_label_2
_geom_bond_distance
C1 C2 1.369(5)
C1 N1 1.422(4)
C1 C14 1.511(4)
C2 C3 1.444(4)
C2 C23 1.455(5)
C3 C4 1.396(4)
C3 C8 1.411(5)
C4 C5 1.378(5)
C5 C6 1.413(5)
C6 C7 1.376(4)
C7 C8 1.387(5)
C8 N1 1.421(4)
C9 O1 1.199(4)
C9 O2 1.325(4)
C9 N1 1.413(4)
C10 O2 1.486(4)
C10 C13 1.501(5)
C10 C12 1.504(5)
C10 C11 1.513(5)
C14 C15 1.532(5)
C14 C16 1.536(4)
C16 C22 1.378(5)
C16 C17 1.396(4)
C17 C18 1.384(5)
C18 C19 1.385(5)
C19 C21 1.375(5)
C19 O4 1.376(4)
C20 O4 1.415(4)
C21 C22 1.388(5)
C23 N2 1.285(4)
C24 N3 1.467(4)
C24 C25 1.511(5)
C25 C26 1.527(5)
C26 C27 1.513(5)
C27 N3 1.470(4)
C27 C28 1.506(4)
C28 O3 1.418(4)
C29 O3 1.425(4)
N2 N3 1.379(4)
